data_1572241
loop_
_publ_author_name
'Zhao, Zhengxing'
'Li, Yingxin'
'Jia, Shiqi'
'Peng, Lei'
'Zhang, Zian'
'Wu, Fengdi'
'Wang, Pengfei'
'Qin, Wenling'
'Lan, Yu'
'Yan, Hailong'

_publ_section_title
;
 Catalytic asymmetric functionalization and dearomatization of thiophenes.
;
_journal_issue 35
_journal_name_full 'Chemical science'
_journal_page_first 14295
_journal_page_last 14303
_journal_paper_doi 10.1039/d4sc03530e
_journal_volume 15
_journal_year 2024
_chemical_absolute_configuration ad
_chemical_formula_moiety '2(C21 H12 Br2 O3 S2)'
_chemical_formula_sum 'C42 H24 Br4 O6 S4'
_chemical_formula_weight 1072.49
_space_group_crystal_system monoclinic
_space_group_IT_number 4
_space_group_name_Hall 'P 2yb'
_space_group_name_H-M_alt 'P 1 21 1'
_atom_sites_solution_hydrogens geom
_atom_sites_solution_primary dual
_audit_creation_date 2022-07-09
_audit_creation_method
;
Olex2 1.5
(compiled 2021.10.07 svn.r9718050b for OlexSys, GUI svn.r6410)
;
_audit_update_record
;
2022-08-23 deposited with the CCDC.	2024-07-30 downloaded from the CCDC.
;
_cell_angle_alpha 90
_cell_angle_beta 109.024(5)
_cell_angle_gamma 90
_cell_formula_units_Z 2
_cell_length_a 13.1561(6)
_cell_length_b 10.0689(3)
_cell_length_c 15.4836(7)
_cell_measurement_reflns_used 6105
_cell_measurement_temperature 293(2)
_cell_measurement_theta_max 25.5900
_cell_measurement_theta_min 1.7680
_cell_volume 1939.05(15)
_computing_cell_refinement 'CrysAlisPro 1.171.41.117a (Rigaku OD, 2021)'
_computing_data_collection 'CrysAlisPro 1.171.41.117a (Rigaku OD, 2021)'
_computing_data_reduction 'CrysAlisPro 1.171.41.117a (Rigaku OD, 2021)'
_computing_molecular_graphics 'Olex2 1.5 (Dolomanov et al., 2009)'
_computing_publication_material 'Olex2 1.5 (Dolomanov et al., 2009)'
_computing_structure_refinement 'SHELXL 2018/3 (Sheldrick, 2015)'
_computing_structure_solution 'SHELXT 2018/2 (Sheldrick, 2018)'
_diffrn_ambient_temperature 293(2)
_diffrn_detector 'CCD plate'
_diffrn_detector_area_resol_mean 16.0892
_diffrn_detector_type Eos
_diffrn_measured_fraction_theta_full 1.000
_diffrn_measured_fraction_theta_max 0.890
_diffrn_measurement_details
;
List of Runs (angles in degrees, time in seconds):

  # Type    Start    End  Width  t~exp~   \w     \q     \k     \f   Frames
#--------------------------------------------------------------------------
  1  \w     -9.00  39.00   1.00   11.50    --   18.74  77.00  30.00   48
  2  \w     -1.00  27.00   1.00   11.50    --   18.74  90.00  84.00   28
  3  \w     48.00  94.00   1.00   11.50    --   18.74 178.00   0.00   46
  4  \w    -50.00 -11.00   1.00   11.50    --   18.74 -57.00  30.00   39
  5  \w     -1.00  88.00   1.00   11.50    --   18.74  57.00-180.00   89
  6  \w    -13.00  24.00   1.00   11.50    --  -18.93  56.00 -22.00   37
  7  \w    -90.00  22.00   1.00   11.50    --  -18.93 -19.00   0.00  112
;
_diffrn_measurement_device 'four-circle diffractometer'
_diffrn_measurement_device_type 'SuperNova, Single source at offset/far, Eos'
_diffrn_measurement_method '\w scans'
_diffrn_orient_matrix_type 'CrysAlisPro convention (1999,Acta A55,543-557)'
_diffrn_orient_matrix_UB_11 0.0307072000
_diffrn_orient_matrix_UB_12 -0.0571302000
_diffrn_orient_matrix_UB_13 -0.0020027000
_diffrn_orient_matrix_UB_21 -0.0458427000
_diffrn_orient_matrix_UB_22 -0.0291441000
_diffrn_orient_matrix_UB_23 -0.0322737000
_diffrn_orient_matrix_UB_31 0.0143665000
_diffrn_orient_matrix_UB_32 0.0291716000
_diffrn_orient_matrix_UB_33 -0.0360837000
_diffrn_radiation_monochromator mirror
_diffrn_radiation_probe x-ray
_diffrn_radiation_type 'Mo K\a'
_diffrn_radiation_wavelength 0.71073
_diffrn_reflns_av_R_equivalents 0.0314
_diffrn_reflns_av_unetI/netI 0.0650
_diffrn_reflns_Laue_measured_fraction_full 1.000
_diffrn_reflns_Laue_measured_fraction_max 0.890
_diffrn_reflns_limit_h_max 17
_diffrn_reflns_limit_h_min -17
_diffrn_reflns_limit_k_max 13
_diffrn_reflns_limit_k_min -13
_diffrn_reflns_limit_l_max 21
_diffrn_reflns_limit_l_min -15
_diffrn_reflns_number 15893
_diffrn_reflns_point_group_measured_fraction_full 1.000
_diffrn_reflns_point_group_measured_fraction_max 0.850
_diffrn_reflns_theta_full 25.242
_diffrn_reflns_theta_max 29.087
_diffrn_reflns_theta_min 1.637
_diffrn_source 'micro-focus sealed X-ray tube'
_diffrn_source_type 'SuperNova (Mo) X-ray Source'
_exptl_absorpt_coefficient_mu 4.417
_exptl_absorpt_correction_T_max 1.00000
_exptl_absorpt_correction_T_min 0.51516
_exptl_absorpt_correction_type multi-scan
_exptl_absorpt_process_details
;
CrysAlisPro 1.171.41.117a (Rigaku Oxford Diffraction, 2021)
Empirical absorption correction using spherical harmonics,
implemented in SCALE3 ABSPACK scaling algorithm.
;
_exptl_crystal_colour 'clear light colourless'
_exptl_crystal_colour_lustre clear
_exptl_crystal_colour_modifier light
_exptl_crystal_colour_primary colourless
_exptl_crystal_density_diffrn 1.837
_exptl_crystal_description block
_exptl_crystal_F_000 1056
_exptl_crystal_size_max 0.35
_exptl_crystal_size_mid 0.34
_exptl_crystal_size_min 0.25
_refine_diff_density_max 0.392
_refine_diff_density_min -0.443
_refine_diff_density_rms 0.077
_refine_ls_abs_structure_details
;
 Flack x determined using 2333 quotients [(I+)-(I-)]/[(I+)+(I-)]
 (Parsons, Flack and Wagner, Acta Cryst. B69 (2013) 249-259).
;
_refine_ls_abs_structure_Flack -0.002(4)
_refine_ls_extinction_method none
_refine_ls_goodness_of_fit_ref 1.023
_refine_ls_hydrogen_treatment constr
_refine_ls_matrix_type full
_refine_ls_number_parameters 507
_refine_ls_number_reflns 8839
_refine_ls_number_restraints 1
_refine_ls_restrained_S_all 1.023
_refine_ls_R_factor_all 0.0687
_refine_ls_R_factor_gt 0.0405
_refine_ls_shift/su_max 0.000
_refine_ls_shift/su_mean 0.000
_refine_ls_structure_factor_coef Fsqd
_refine_ls_weighting_details 'w=1/[\s^2^(Fo^2^)+(0.0204P)^2^+0.2777P] where P=(Fo^2^+2Fc^2^)/3'
_refine_ls_weighting_scheme calc
_refine_ls_wR_factor_gt 0.0608
_refine_ls_wR_factor_ref 0.0734
_reflns_Friedel_coverage 0.813
_reflns_Friedel_fraction_full 1.000
_reflns_Friedel_fraction_max 0.806
_reflns_number_gt 6533
_reflns_number_total 8839
_reflns_threshold_expression 'I > 2\s(I)'
_cod_data_source_file d4sc03530e2.cif
_cod_data_source_block 20220708-zzx-1312
_cod_depositor_comments 'Adding full bibliography for 1572238--1572242.cif.'
_cod_database_code 1572241
_shelx_shelxl_version_number 2018/3
_chemical_oxdiff_formula 'C H O N'
_shelx_space_group_comment
;
The symmetry employed for this shelxl refinement is uniquely defined
by the following loop, which should always be used as a source of
symmetry information in preference to the above space-group names.
They are only intended as comments.
;
_olex2_refinement_description
;
1. Fixed Uiso
 At 1.2 times of:
  All C(H) groups
 At 1.5 times of:
  All C(H,H,H) groups
2.a Aromatic/amide H refined with riding coordinates:
 C00Q(H00Q), C00T(H00T), C00U(H00U), C012(H012), C013(H013), C014(H014),
 C015(H015), C016(H016), C017(H017), C019(H019), C01B(H01B), C01C(H01C),
 C01E(H01L), C01F(H01M), C01G(H01G), C01H(H01H), C01I(H01N), C01J(H01J)
2.b Idealised Me refined as rotating group:
 C01A(H01F,H01I,H01K), C01K(H01A,H01D,H01E)
;
_olex2_submission_special_instructions 'No special instructions were received'
_oxdiff_exptl_absorpt_empirical_details
;
Empirical correction (ABSPACK) includes:
- Absorption correction using spherical harmonics
- Frame scaling
;
_oxdiff_exptl_absorpt_empirical_full_max 1.321
_oxdiff_exptl_absorpt_empirical_full_min 0.691

loop_
_space_group_symop_operation_xyz
'x, y, z'
'-x, y+1/2, -z'

loop_
_atom_site_label
_atom_site_type_symbol
_atom_site_fract_x
_atom_site_fract_y
_atom_site_fract_z
_atom_site_U_iso_or_equiv
_atom_site_adp_type
_atom_site_occupancy
_atom_site_site_symmetry_order
_atom_site_calc_flag
_atom_site_refinement_flags_posn
_atom_site_refinement_flags_adp
_atom_site_refinement_flags_occupancy
_atom_site_disorder_assembly
_atom_site_disorder_group
Br01 Br 0.81657(6) 0.93972(7) 0.65453(5) 0.0480(2) Uani 1 1 d . . . . .
Br02 Br 0.68352(6) 0.09625(7) -0.14462(5) 0.0505(2) Uani 1 1 d . . . . .
Br03 Br 0.93617(7) 1.21183(8) 0.31634(6) 0.0594(2) Uani 1 1 d . . . . .
Br04 Br 1.10080(7) -0.21179(9) 0.18487(6) 0.0730(3) Uani 1 1 d . . . . .
S005 S 0.64054(15) 0.37823(17) 0.13545(11) 0.0397(4) Uani 1 1 d . . . . .
S006 S 0.53514(14) 0.61014(18) 0.43139(12) 0.0399(4) Uani 1 1 d . . . . .
S007 S 0.43032(14) 0.2924(2) -0.19275(12) 0.0441(4) Uani 1 1 d . . . . .
S008 S 0.62706(15) 0.76112(18) 0.74663(12) 0.0468(5) Uani 1 1 d . . . . .
O009 O 0.8280(3) 0.4878(4) 0.5173(3) 0.0388(11) Uani 1 1 d . . . . .
O00A O 0.8266(4) 0.5197(4) 0.0121(3) 0.0433(12) Uani 1 1 d . . . . .
O00B O 0.5247(4) 0.7430(4) 0.3963(3) 0.0581(14) Uani 1 1 d . . . . .
O00C O 0.6631(4) 0.2434(4) 0.1625(3) 0.0598(15) Uani 1 1 d . . . . .
O00D O 0.5391(4) 0.4312(6) 0.1344(3) 0.0638(15) Uani 1 1 d . . . . .
O00E O 0.4468(4) 0.5533(6) 0.4524(3) 0.0644(16) Uani 1 1 d . . . . .
C00F C 0.8221(5) 0.8306(6) 0.4310(4) 0.0339(15) Uani 1 1 d . . . . .
C00G C 0.7982(5) 0.7165(6) 0.4759(4) 0.0317(14) Uani 1 1 d . . . . .
C00H C 0.8352(5) 0.2860(7) 0.0409(4) 0.0323(14) Uani 1 1 d . . . . .
C00I C 0.7305(5) 0.7148(6) 0.5343(4) 0.0311(14) Uani 1 1 d . . . . .
C00J C 0.8850(6) 1.0534(6) 0.3551(4) 0.0398(17) Uani 1 1 d . . . . .
C00K C 0.6604(5) 0.5932(6) 0.5300(4) 0.0310(14) Uani 1 1 d . . . . .
C00L C 0.7178(5) 0.2937(6) -0.0022(4) 0.0316(14) Uani 1 1 d . . . . .
C00M C 0.7332(5) 0.7885(6) 0.6077(4) 0.0350(15) Uani 1 1 d . . . . .
C00N C 0.8476(5) 0.5978(7) 0.4729(4) 0.0333(14) Uani 1 1 d . . . . .
C00O C 0.9043(5) 0.8209(6) 0.3911(4) 0.0343(15) Uani 1 1 d . . . . .
C00P C 0.6283(5) 0.6074(7) 0.6147(4) 0.0351(15) Uani 1 1 d . . . . .
C00Q C 0.9355(5) 0.9367(7) 0.3536(4) 0.0393(16) Uani 1 1 d . . . . .
H00Q H 0.990445 0.932307 0.328126 0.047 Uiso 1 1 calc R U . . .
C00R C 1.0194(6) -0.0525(8) 0.1441(5) 0.0498(19) Uani 1 1 d . . . . .
C00S C 1.0109(5) 0.1795(7) 0.1076(4) 0.0389(17) Uani 1 1 d . . . . .
C00T C 0.9273(5) 0.5864(7) 0.4293(4) 0.0407(16) Uani 1 1 d . . . . .
H00T H 0.959563 0.504975 0.426818 0.049 Uiso 1 1 calc R U . . .
C00U C 1.0703(6) 0.0636(8) 0.1419(5) 0.0459(19) Uani 1 1 d . . . . .
H00U H 1.145051 0.066854 0.163072 0.055 Uiso 1 1 calc R U . . .
C00V C 0.8952(5) 0.1702(7) 0.0743(4) 0.0356(16) Uani 1 1 d . . . . .
C00W C 0.6601(5) 0.4113(6) 0.0239(4) 0.0330(15) Uani 1 1 d . . . . .
C00X C 0.7347(6) 0.5379(6) 0.0427(4) 0.0393(17) Uani 1 1 d . . . . .
C00Y C 0.5523(5) 0.4095(6) -0.0494(4) 0.0330(15) Uani 1 1 d . . . . .
C00Z C 0.5496(5) 0.3034(6) -0.1060(4) 0.0328(14) Uani 1 1 d . . . . .
C010 C 0.7145(5) 0.4657(6) 0.5070(4) 0.0352(16) Uani 1 1 d . . . . .
C011 C 0.8857(5) 0.4060(7) 0.0443(4) 0.0394(17) Uani 1 1 d . . . . .
C012 C 0.9555(5) 0.6960(7) 0.3916(4) 0.0420(17) Uani 1 1 d . . . . .
H012 H 1.009604 0.689510 0.365379 0.050 Uiso 1 1 calc R U . . .
C013 C 0.3834(6) 0.4289(7) -0.1516(5) 0.0473(18) Uani 1 1 d . . . . .
H013 H 0.315305 0.464666 -0.179255 0.057 Uiso 1 1 calc R U . . .
C014 C 0.7411(5) 0.4842(6) 0.1971(4) 0.0430(17) Uani 1 1 d . . . . .
H014 H 0.765398 0.488745 0.260585 0.052 Uiso 1 1 calc R U . . .
C015 C 0.8468(6) 0.0456(6) 0.0798(5) 0.0425(17) Uani 1 1 d . . . . .
H015 H 0.772299 0.038339 0.058922 0.051 Uiso 1 1 calc R U . . .
C016 C 1.0595(5) 0.3024(8) 0.1060(5) 0.0486(19) Uani 1 1 d . . . . .
H016 H 1.134153 0.307834 0.125075 0.058 Uiso 1 1 calc R U . . .
C017 C 0.7961(5) 1.0624(6) 0.3873(4) 0.0439(18) Uani 1 1 d . . . . .
H017 H 0.758426 1.141626 0.382850 0.053 Uiso 1 1 calc R U . . .
C018 C 0.6691(5) 0.7245(6) 0.6556(4) 0.0360(15) Uani 1 1 d . . . . .
C019 C 0.4552(5) 0.4798(7) -0.0747(4) 0.0422(17) Uani 1 1 d . . . . .
H019 H 0.441609 0.552249 -0.042732 0.051 Uiso 1 1 calc R U . . .
C01A C 0.6783(6) 0.6618(6) -0.0057(4) 0.0487(19) Uani 1 1 d . . . . .
H01F H 0.728328 0.734302 0.006663 0.073 Uiso 1 1 calc R U . . .
H01I H 0.619731 0.683531 0.015975 0.073 Uiso 1 1 calc R U . . .
H01K H 0.651042 0.645852 -0.070317 0.073 Uiso 1 1 calc R U . . .
C01B C 0.5605(6) 0.5448(7) 0.6564(5) 0.050(2) Uani 1 1 d . . . . .
H01B H 0.525669 0.464350 0.637374 0.060 Uiso 1 1 calc R U . . .
C01C C 0.7667(5) 0.9525(6) 0.4249(4) 0.0394(16) Uani 1 1 d . . . . .
H01C H 0.709059 0.957774 0.446968 0.047 Uiso 1 1 calc R U . . .
C01D C 0.6515(5) 0.2350(6) -0.0762(4) 0.0340(15) Uani 1 1 d . . . . .
C01E C 0.9070(5) -0.0621(7) 0.1146(5) 0.0472(18) Uani 1 1 d . . . . .
H01L H 0.874124 -0.142423 0.119063 0.057 Uiso 1 1 calc R U . . .
C01F C 0.7791(6) 0.5566(6) 0.1458(4) 0.0410(17) Uani 1 1 d . . . . .
H01M H 0.832526 0.619059 0.171414 0.049 Uiso 1 1 calc R U . . .
C01G C 0.5524(6) 0.6179(7) 0.7289(5) 0.053(2) Uani 1 1 d . . . . .
H01G H 0.510872 0.592434 0.764506 0.064 Uiso 1 1 calc R U . . .
C01H C 0.5734(6) 0.5002(7) 0.3611(5) 0.0461(18) Uani 1 1 d . . . . .
H01H H 0.537489 0.489473 0.298955 0.055 Uiso 1 1 calc R U . . .
C01I C 1.0000(6) 0.4150(8) 0.0771(5) 0.049(2) Uani 1 1 d . . . . .
H01N H 1.033767 0.496580 0.078740 0.059 Uiso 1 1 calc R U . . .
C01J C 0.6595(6) 0.4346(7) 0.4077(5) 0.0469(18) Uani 1 1 d . . . . .
H01J H 0.686878 0.368679 0.379423 0.056 Uiso 1 1 calc R U . . .
C01K C 0.7135(6) 0.3485(7) 0.5679(6) 0.058(2) Uani 1 1 d . . . . .
H01A H 0.748568 0.274214 0.550874 0.087 Uiso 1 1 calc R U . . .
H01D H 0.640513 0.325282 0.561126 0.087 Uiso 1 1 calc R U . . .
H01E H 0.750733 0.371662 0.630418 0.087 Uiso 1 1 calc R U . . .

loop_
_atom_site_aniso_label
_atom_site_aniso_U_11
_atom_site_aniso_U_22
_atom_site_aniso_U_33
_atom_site_aniso_U_23
_atom_site_aniso_U_13
_atom_site_aniso_U_12
Br01 0.0501(5) 0.0404(4) 0.0523(5) -0.0101(4) 0.0153(4) -0.0116(4)
Br02 0.0414(4) 0.0523(4) 0.0594(5) -0.0300(4) 0.0184(4) -0.0067(4)
Br03 0.0753(6) 0.0508(4) 0.0522(5) 0.0111(4) 0.0211(5) -0.0163(5)
Br04 0.0763(6) 0.0746(6) 0.0595(5) -0.0018(5) 0.0102(5) 0.0350(5)
S005 0.0458(11) 0.0455(10) 0.0308(9) -0.0039(8) 0.0167(8) -0.0033(9)
S006 0.0360(10) 0.0425(10) 0.0381(10) -0.0010(9) 0.0080(8) 0.0023(9)
S007 0.0377(10) 0.0551(11) 0.0354(10) -0.0065(10) 0.0065(8) -0.0030(10)
S008 0.0545(11) 0.0516(11) 0.0388(10) -0.0063(9) 0.0214(9) -0.0061(10)
O009 0.035(3) 0.034(2) 0.047(3) 0.010(2) 0.012(2) 0.003(2)
O00A 0.047(3) 0.041(3) 0.046(3) 0.001(2) 0.019(3) -0.006(2)
O00B 0.060(3) 0.048(3) 0.058(3) 0.012(3) 0.007(3) 0.014(3)
O00C 0.090(4) 0.043(3) 0.048(3) 0.007(3) 0.024(3) -0.014(3)
O00D 0.047(3) 0.105(4) 0.048(3) -0.012(3) 0.027(3) 0.003(3)
O00E 0.036(3) 0.093(4) 0.062(4) 0.003(3) 0.014(3) -0.013(3)
C00F 0.032(4) 0.037(4) 0.032(4) -0.003(3) 0.009(3) -0.004(3)
C00G 0.030(3) 0.030(3) 0.032(3) -0.002(3) 0.007(3) -0.002(3)
C00H 0.030(3) 0.038(4) 0.034(3) -0.006(3) 0.017(3) -0.006(3)
C00I 0.033(4) 0.030(3) 0.031(3) 0.004(3) 0.012(3) 0.003(3)
C00J 0.048(4) 0.041(4) 0.026(4) 0.005(3) 0.007(3) -0.011(4)
C00K 0.030(3) 0.032(3) 0.030(3) 0.002(3) 0.008(3) -0.003(3)
C00L 0.035(4) 0.031(3) 0.030(3) 0.001(3) 0.012(3) 0.001(3)
C00M 0.034(3) 0.029(3) 0.039(4) 0.001(3) 0.007(3) -0.002(3)
C00N 0.032(4) 0.038(4) 0.028(3) -0.002(3) 0.009(3) -0.006(3)
C00O 0.036(4) 0.041(4) 0.027(3) 0.001(3) 0.012(3) -0.004(3)
C00P 0.038(4) 0.035(3) 0.034(4) 0.000(3) 0.014(3) -0.004(3)
C00Q 0.038(4) 0.052(4) 0.029(4) -0.002(4) 0.012(3) -0.008(4)
C00R 0.053(5) 0.062(5) 0.034(4) -0.004(4) 0.013(4) 0.021(5)
C00S 0.034(4) 0.053(5) 0.030(4) -0.010(3) 0.011(3) 0.005(4)
C00T 0.040(4) 0.038(4) 0.042(4) -0.004(4) 0.011(3) 0.004(4)
C00U 0.031(4) 0.068(5) 0.039(4) -0.010(4) 0.013(3) 0.001(4)
C00V 0.032(4) 0.047(4) 0.030(4) -0.008(3) 0.012(3) 0.001(3)
C00W 0.038(4) 0.035(4) 0.028(3) -0.001(3) 0.013(3) 0.002(3)
C00X 0.049(4) 0.038(4) 0.035(4) -0.002(3) 0.019(4) -0.002(4)
C00Y 0.035(4) 0.039(4) 0.026(3) 0.002(3) 0.011(3) 0.000(3)
C00Z 0.030(3) 0.039(4) 0.029(3) -0.003(3) 0.009(3) -0.003(3)
C010 0.034(4) 0.030(4) 0.038(4) 0.003(3) 0.007(3) 0.001(3)
C011 0.037(4) 0.055(5) 0.027(4) -0.008(3) 0.012(3) -0.009(4)
C012 0.039(4) 0.052(4) 0.039(4) -0.010(4) 0.018(3) -0.007(4)
C013 0.041(4) 0.051(4) 0.049(5) 0.009(4) 0.014(4) 0.010(4)
C014 0.054(5) 0.044(4) 0.028(4) 0.000(3) 0.010(3) 0.002(4)
C015 0.033(4) 0.047(4) 0.047(4) -0.007(4) 0.012(3) -0.001(3)
C016 0.030(4) 0.067(5) 0.049(4) -0.024(4) 0.012(3) -0.012(4)
C017 0.051(5) 0.038(4) 0.046(4) 0.009(4) 0.019(4) 0.005(4)
C018 0.036(4) 0.042(4) 0.031(3) 0.000(3) 0.013(3) 0.000(3)
C019 0.045(4) 0.042(4) 0.040(4) -0.001(4) 0.014(4) 0.011(4)
C01A 0.071(5) 0.031(4) 0.039(4) 0.003(3) 0.011(4) -0.003(4)
C01B 0.053(5) 0.051(5) 0.045(5) 0.001(4) 0.015(4) -0.017(4)
C01C 0.040(4) 0.041(4) 0.041(4) 0.006(4) 0.018(3) 0.003(4)
C01D 0.035(4) 0.033(4) 0.040(4) -0.015(3) 0.021(3) -0.008(3)
C01E 0.044(4) 0.048(4) 0.047(4) -0.006(4) 0.010(4) 0.003(4)
C01F 0.048(4) 0.037(4) 0.030(4) -0.005(3) 0.003(3) 0.000(3)
C01G 0.061(5) 0.064(5) 0.042(4) 0.001(4) 0.028(4) -0.012(4)
C01H 0.045(4) 0.047(4) 0.039(4) -0.009(4) 0.006(4) -0.003(4)
C01I 0.049(5) 0.058(5) 0.044(4) -0.011(4) 0.022(4) -0.023(4)
C01J 0.049(4) 0.036(4) 0.053(5) -0.012(4) 0.012(4) -0.001(4)
C01K 0.057(5) 0.042(4) 0.079(6) 0.027(4) 0.027(5) 0.006(4)

loop_
_atom_type_symbol
_atom_type_description
_atom_type_scat_dispersion_real
_atom_type_scat_dispersion_imag
_atom_type_scat_source
C C 0.0033 0.0016 'International Tables Vol C Tables 4.2.6.8 and 6.1.1.4'
H H 0.0000 0.0000 'International Tables Vol C Tables 4.2.6.8 and 6.1.1.4'
Br Br -0.2901 2.4595 'International Tables Vol C Tables 4.2.6.8 and 6.1.1.4'
O O 0.0106 0.0060 'International Tables Vol C Tables 4.2.6.8 and 6.1.1.4'
S S 0.1246 0.1234 'International Tables Vol C Tables 4.2.6.8 and 6.1.1.4'

loop_
_geom_angle_atom_site_label_1
_geom_angle_atom_site_label_2
_geom_angle_atom_site_label_3
_geom_angle
_geom_angle_site_symmetry_1
_geom_angle_site_symmetry_3
_geom_angle_publ_flag
O00C S005 O00D 117.6(3) . . ?
O00C S005 C00W 111.5(3) . . ?
O00C S005 C014 112.2(3) . . ?
O00D S005 C00W 109.5(3) . . ?
O00D S005 C014 108.6(3) . . ?
C014 S005 C00W 95.2(3) . . ?
O00B S006 C00K 110.3(3) . . ?
O00B S006 C01H 111.7(3) . . ?
O00E S006 O00B 118.5(3) . . ?
O00E S006 C00K 110.3(3) . . ?
O00E S006 C01H 108.1(3) . . ?
C01H S006 C00K 95.5(3) . . ?
C00Z S007 C013 90.3(3) . . ?
C018 S008 C01G 90.5(3) . . ?
C00N O009 C010 114.8(5) . . ?
C011 O00A C00X 114.7(5) . . ?
C00O C00F C00G 118.5(6) . . ?
C00O C00F C01C 118.8(6) . . ?
C01C C00F C00G 122.7(5) . . ?
C00F C00G C00I 125.8(5) . . ?
C00N C00G C00F 120.3(5) . . ?
C00N C00G C00I 113.7(5) . . ?
C00V C00H C00L 126.1(6) . . ?
C011 C00H C00L 113.2(6) . . ?
C011 C00H C00V 120.6(6) . . ?
C00G C00I C00K 117.7(5) . . ?
C00M C00I C00G 131.4(6) . . ?
C00M C00I C00K 109.3(5) . . ?
C00Q C00J Br03 119.7(5) . . ?
C00Q C00J C017 121.9(6) . . ?
C017 C00J Br03 118.4(5) . . ?
C00I C00K S006 109.0(4) . . ?
C00I C00K C010 110.9(4) . . ?
C00P C00K S006 106.3(4) . . ?
C00P C00K C00I 102.8(5) . . ?
C00P C00K C010 123.5(5) . . ?
C010 C00K S006 103.7(4) . . ?
C00H C00L C00W 117.3(5) . . ?
C01D C00L C00H 131.5(6) . . ?
C01D C00L C00W 109.2(5) . . ?
C00I C00M Br01 128.6(5) . . ?
C00I C00M C018 109.1(6) . . ?
C018 C00M Br01 121.9(5) . . ?
O009 C00N C00T 117.4(6) . . ?
C00G C00N O009 121.3(5) . . ?
C00G C00N C00T 121.2(6) . . ?
C00F C00O C00Q 119.1(6) . . ?
C00F C00O C012 119.1(6) . . ?
C00Q C00O C012 121.8(5) . . ?
C018 C00P C00K 107.8(5) . . ?
C018 C00P C01B 112.7(6) . . ?
C01B C00P C00K 138.9(6) . . ?
C00J C00Q C00O 119.7(6) . . ?
C00J C00Q H00Q 120.1 . . ?
C00O C00Q H00Q 120.1 . . ?
C00U C00R Br04 120.2(6) . . ?
C00U C00R C01E 122.0(7) . . ?
C01E C00R Br04 117.8(6) . . ?
C00U C00S C00V 118.2(6) . . ?
C016 C00S C00U 122.6(6) . . ?
C016 C00S C00V 119.1(6) . . ?
C00N C00T H00T 120.5 . . ?
C012 C00T C00N 119.1(6) . . ?
C012 C00T H00T 120.5 . . ?
C00R C00U C00S 120.4(7) . . ?
C00R C00U H00U 119.8 . . ?
C00S C00U H00U 119.8 . . ?
C00H C00V C00S 118.5(6) . . ?
C00H C00V C015 123.0(6) . . ?
C015 C00V C00S 118.5(6) . . ?
C00L C00W S005 109.7(4) . . ?
C00L C00W C00X 110.0(5) . . ?
C00X C00W S005 103.9(4) . . ?
C00Y C00W S005 108.5(4) . . ?
C00Y C00W C00L 102.6(5) . . ?
C00Y C00W C00X 121.8(5) . . ?
O00A C00X C00W 111.9(5) . . ?
O00A C00X C01A 105.6(5) . . ?
O00A C00X C01F 106.4(6) . . ?
C01A C00X C00W 113.5(6) . . ?
C01A C00X C01F 112.0(5) . . ?
C01F C00X C00W 107.3(5) . . ?
C00Z C00Y C00W 108.3(5) . . ?
C00Z C00Y C019 112.6(6) . . ?
C019 C00Y C00W 139.1(6) . . ?
C00Y C00Z S007 112.2(5) . . ?
C00Y C00Z C01D 109.8(6) . . ?
C01D C00Z S007 137.9(5) . . ?
O009 C010 C00K 112.0(5) . . ?
O009 C010 C01J 106.0(5) . . ?
O009 C010 C01K 105.5(5) . . ?
C01J C010 C00K 107.5(5) . . ?
C01J C010 C01K 112.1(6) . . ?
C01K C010 C00K 113.6(5) . . ?
O00A C011 C01I 118.6(6) . . ?
C00H C011 O00A 120.5(6) . . ?
C00H C011 C01I 120.8(7) . . ?
C00O C012 H012 119.1 . . ?
C00T C012 C00O 121.7(6) . . ?
C00T C012 H012 119.1 . . ?
S007 C013 H013 123.3 . . ?
C019 C013 S007 113.4(5) . . ?
C019 C013 H013 123.3 . . ?
S005 C014 H014 123.6 . . ?
C01F C014 S005 112.9(5) . . ?
C01F C014 H014 123.6 . . ?
C00V C015 H015 119.4 . . ?
C01E C015 C00V 121.2(6) . . ?
C01E C015 H015 119.4 . . ?
C00S C016 H016 119.2 . . ?
C01I C016 C00S 121.6(6) . . ?
C01I C016 H016 119.2 . . ?
C00J C017 H017 120.7 . . ?
C01C C017 C00J 118.7(6) . . ?
C01C C017 H017 120.7 . . ?
C00M C018 S008 136.5(5) . . ?
C00P C018 S008 112.6(5) . . ?
C00P C018 C00M 110.8(5) . . ?
C00Y C019 H019 124.3 . . ?
C013 C019 C00Y 111.4(6) . . ?
C013 C019 H019 124.3 . . ?
C00X C01A H01F 109.5 . . ?
C00X C01A H01I 109.5 . . ?
C00X C01A H01K 109.5 . . ?
H01F C01A H01I 109.5 . . ?
H01F C01A H01K 109.5 . . ?
H01I C01A H01K 109.5 . . ?
C00P C01B H01B 124.3 . . ?
C01G C01B C00P 111.3(6) . . ?
C01G C01B H01B 124.3 . . ?
C00F C01C H01C 119.3 . . ?
C017 C01C C00F 121.5(6) . . ?
C017 C01C H01C 119.3 . . ?
C00L C01D Br02 127.6(5) . . ?
C00L C01D C00Z 110.0(5) . . ?
C00Z C01D Br02 122.0(5) . . ?
C00R C01E H01L 120.2 . . ?
C015 C01E C00R 119.6(7) . . ?
C015 C01E H01L 120.2 . . ?
C00X C01F H01M 120.6 . . ?
C014 C01F C00X 118.8(6) . . ?
C014 C01F H01M 120.6 . . ?
S008 C01G H01G 123.6 . . ?
C01B C01G S008 112.8(5) . . ?
C01B C01G H01G 123.6 . . ?
S006 C01H H01H 124.7 . . ?
C01J C01H S006 110.6(6) . . ?
C01J C01H H01H 124.7 . . ?
C011 C01I H01N 120.4 . . ?
C016 C01I C011 119.3(7) . . ?
C016 C01I H01N 120.4 . . ?
C010 C01J H01J 120.0 . . ?
C01H C01J C010 120.1(6) . . ?
C01H C01J H01J 120.0 . . ?
C010 C01K H01A 109.5 . . ?
C010 C01K H01D 109.5 . . ?
C010 C01K H01E 109.5 . . ?
H01A C01K H01D 109.5 . . ?
H01A C01K H01E 109.5 . . ?
H01D C01K H01E 109.5 . . ?

loop_
_geom_bond_atom_site_label_1
_geom_bond_atom_site_label_2
_geom_bond_distance
_geom_bond_site_symmetry_2
_geom_bond_publ_flag
Br01 C00M 1.879(6) . ?
Br02 C01D 1.881(5) . ?
Br03 C00J 1.903(6) . ?
Br04 C00R 1.918(8) . ?
S005 O00C 1.423(5) . ?
S005 O00D 1.432(5) . ?
S005 C00W 1.857(6) . ?
S005 C014 1.725(7) . ?
S006 O00B 1.433(5) . ?
S006 O00E 1.425(5) . ?
S006 C00K 1.853(6) . ?
S006 C01H 1.738(7) . ?
S007 C00Z 1.704(6) . ?
S007 C013 1.713(7) . ?
S008 C018 1.713(6) . ?
S008 C01G 1.716(7) . ?
O009 C00N 1.372(7) . ?
O009 C010 1.466(7) . ?
O00A C00X 1.448(7) . ?
O00A C011 1.383(8) . ?
C00F C00G 1.430(8) . ?
C00F C00O 1.413(8) . ?
C00F C01C 1.414(8) . ?
C00G C00I 1.463(7) . ?
C00G C00N 1.368(9) . ?
C00H C00L 1.471(8) . ?
C00H C00V 1.409(9) . ?
C00H C011 1.370(8) . ?
C00I C00K 1.520(8) . ?
C00I C00M 1.347(8) . ?
C00J C00Q 1.354(9) . ?
C00J C017 1.416(9) . ?
C00K C00P 1.511(8) . ?
C00K C010 1.564(8) . ?
C00L C00W 1.530(8) . ?
C00L C01D 1.332(8) . ?
C00M C018 1.444(8) . ?
C00N C00T 1.424(8) . ?
C00O C00Q 1.422(9) . ?
C00O C012 1.425(9) . ?
C00P C018 1.362(8) . ?
C00P C01B 1.409(8) . ?
C00Q H00Q 0.9300 . ?
C00R C00U 1.353(10) . ?
C00R C01E 1.402(9) . ?
C00S C00U 1.408(9) . ?
C00S C00V 1.442(9) . ?
C00S C016 1.398(10) . ?
C00T H00T 0.9300 . ?
C00T C012 1.355(9) . ?
C00U H00U 0.9300 . ?
C00V C015 1.421(8) . ?
C00W C00X 1.576(8) . ?
C00W C00Y 1.501(8) . ?
C00X C01A 1.519(8) . ?
C00X C01F 1.522(9) . ?
C00Y C00Z 1.374(8) . ?
C00Y C019 1.401(8) . ?
C00Z C01D 1.443(8) . ?
C010 C01J 1.503(9) . ?
C010 C01K 1.514(8) . ?
C011 C01I 1.425(9) . ?
C012 H012 0.9300 . ?
C013 H013 0.9300 . ?
C013 C019 1.356(9) . ?
C014 H014 0.9300 . ?
C014 C01F 1.293(8) . ?
C015 H015 0.9300 . ?
C015 C01E 1.348(9) . ?
C016 H016 0.9300 . ?
C016 C01I 1.368(10) . ?
C017 H017 0.9300 . ?
C017 C01C 1.363(8) . ?
C019 H019 0.9300 . ?
C01A H01F 0.9600 . ?
C01A H01I 0.9600 . ?
C01A H01K 0.9600 . ?
C01B H01B 0.9300 . ?
C01B C01G 1.375(9) . ?
C01C H01C 0.9300 . ?
C01E H01L 0.9300 . ?
C01F H01M 0.9300 . ?
C01G H01G 0.9300 . ?
C01H H01H 0.9300 . ?
C01H C01J 1.307(9) . ?
C01I H01N 0.9300 . ?
C01J H01J 0.9300 . ?
C01K H01A 0.9600 . ?
C01K H01D 0.9600 . ?
C01K H01E 0.9600 . ?

loop_
_geom_torsion_atom_site_label_1
_geom_torsion_atom_site_label_2
_geom_torsion_atom_site_label_3
_geom_torsion_atom_site_label_4
_geom_torsion
_geom_torsion_site_symmetry_1
_geom_torsion_site_symmetry_2
_geom_torsion_site_symmetry_3
_geom_torsion_site_symmetry_4
_geom_torsion_publ_flag
Br01 C00M C018 S008 12.0(10) . . . . ?
Br01 C00M C018 C00P -171.5(5) . . . . ?
Br03 C00J C00Q C00O 173.7(5) . . . . ?
Br03 C00J C017 C01C -172.6(5) . . . . ?
Br04 C00R C00U C00S 176.8(5) . . . . ?
Br04 C00R C01E C015 -175.6(5) . . . . ?
S005 C00W C00X O00A 129.8(5) . . . . ?
S005 C00W C00X C01A -110.9(5) . . . . ?
S005 C00W C00X C01F 13.4(6) . . . . ?
S005 C00W C00Y C00Z -114.3(4) . . . . ?
S005 C00W C00Y C019 63.1(9) . . . . ?
S005 C014 C01F C00X -1.5(8) . . . . ?
S006 C00K C00P C018 -110.9(5) . . . . ?
S006 C00K C00P C01B 59.6(10) . . . . ?
S006 C00K C010 O009 130.7(4) . . . . ?
S006 C00K C010 C01J 14.7(6) . . . . ?
S006 C00K C010 C01K -110.0(5) . . . . ?
S006 C01H C01J C010 -3.5(8) . . . . ?
S007 C00Z C01D Br02 4.1(9) . . . . ?
S007 C00Z C01D C00L 177.9(5) . . . . ?
S007 C013 C019 C00Y 1.9(7) . . . . ?
O009 C00N C00T C012 -174.4(6) . . . . ?
O009 C010 C01J C01H -128.2(6) . . . . ?
O00A C00X C01F C014 -128.7(6) . . . . ?
O00A C011 C01I C016 -177.6(6) . . . . ?
O00B S006 C00K C00I -12.4(5) . . . . ?
O00B S006 C00K C00P 97.9(5) . . . . ?
O00B S006 C00K C010 -130.5(4) . . . . ?
O00B S006 C01H C01J 125.8(5) . . . . ?
O00C S005 C00W C00L -11.7(5) . . . . ?
O00C S005 C00W C00X -129.3(4) . . . . ?
O00C S005 C00W C00Y 99.8(5) . . . . ?
O00C S005 C014 C01F 124.8(5) . . . . ?
O00D S005 C00W C00L -143.5(5) . . . . ?
O00D S005 C00W C00X 98.9(5) . . . . ?
O00D S005 C00W C00Y -32.0(5) . . . . ?
O00D S005 C014 C01F -103.5(5) . . . . ?
O00E S006 C00K C00I -145.2(4) . . . . ?
O00E S006 C00K C00P -34.9(5) . . . . ?
O00E S006 C00K C010 96.7(4) . . . . ?
O00E S006 C01H C01J -102.1(6) . . . . ?
C00F C00G C00I C00K 143.8(6) . . . . ?
C00F C00G C00I C00M -52.7(10) . . . . ?
C00F C00G C00N O009 178.4(6) . . . . ?
C00F C00G C00N C00T 3.1(10) . . . . ?
C00F C00O C00Q C00J -1.2(10) . . . . ?
C00F C00O C012 C00T 0.0(10) . . . . ?
C00G C00F C00O C00Q -174.3(6) . . . . ?
C00G C00F C00O C012 4.1(9) . . . . ?
C00G C00F C01C C017 175.4(6) . . . . ?
C00G C00I C00K S006 -82.8(6) . . . . ?
C00G C00I C00K C00P 164.6(5) . . . . ?
C00G C00I C00K C010 30.7(7) . . . . ?
C00G C00I C00M Br01 8.8(11) . . . . ?
C00G C00I C00M C018 -164.2(6) . . . . ?
C00G C00N C00T C012 1.1(10) . . . . ?
C00H C00L C00W S005 -80.2(6) . . . . ?
C00H C00L C00W C00X 33.5(7) . . . . ?
C00H C00L C00W C00Y 164.5(5) . . . . ?
C00H C00L C01D Br02 10.5(10) . . . . ?
C00H C00L C01D C00Z -162.8(6) . . . . ?
C00H C00V C015 C01E -178.0(6) . . . . ?
C00H C011 C01I C016 -0.5(10) . . . . ?
C00I C00G C00N O009 3.7(9) . . . . ?
C00I C00G C00N C00T -171.6(6) . . . . ?
C00I C00K C00P C018 3.6(7) . . . . ?
C00I C00K C00P C01B 174.1(8) . . . . ?
C00I C00K C010 O009 13.8(7) . . . . ?
C00I C00K C010 C01J -102.2(6) . . . . ?
C00I C00K C010 C01K 133.2(6) . . . . ?
C00I C00M C018 S008 -174.5(6) . . . . ?
C00I C00M C018 C00P 2.1(8) . . . . ?
C00J C017 C01C C00F -0.9(11) . . . . ?
C00K S006 C01H C01J 11.4(6) . . . . ?
C00K C00I C00M Br01 173.4(4) . . . . ?
C00K C00I C00M C018 0.4(7) . . . . ?
C00K C00P C018 S008 173.8(4) . . . . ?
C00K C00P C018 C00M -3.6(7) . . . . ?
C00K C00P C01B C01G -170.4(8) . . . . ?
C00K C010 C01J C01H -8.3(8) . . . . ?
C00L C00H C00V C00S 175.0(5) . . . . ?
C00L C00H C00V C015 -7.5(10) . . . . ?
C00L C00H C011 O00A 2.1(8) . . . . ?
C00L C00H C011 C01I -174.9(6) . . . . ?
C00L C00W C00X O00A 12.4(7) . . . . ?
C00L C00W C00X C01A 131.7(5) . . . . ?
C00L C00W C00X C01F -104.0(6) . . . . ?
C00L C00W C00Y C00Z 1.8(6) . . . . ?
C00L C00W C00Y C019 179.2(7) . . . . ?
C00M C00I C00K S006 110.2(5) . . . . ?
C00M C00I C00K C00P -2.4(7) . . . . ?
C00M C00I C00K C010 -136.3(5) . . . . ?
C00N O009 C010 C00K -50.8(7) . . . . ?
C00N O009 C010 C01J 66.1(6) . . . . ?
C00N O009 C010 C01K -174.9(5) . . . . ?
C00N C00G C00I C00K -41.8(8) . . . . ?
C00N C00G C00I C00M 121.7(8) . . . . ?
C00N C00T C012 C00O -2.7(10) . . . . ?
C00O C00F C00G C00I 168.4(6) . . . . ?
C00O C00F C00G C00N -5.7(9) . . . . ?
C00O C00F C01C C017 -4.7(10) . . . . ?
C00P C00K C010 O009 -108.7(6) . . . . ?
C00P C00K C010 C01J 135.2(6) . . . . ?
C00P C00K C010 C01K 10.6(9) . . . . ?
C00P C01B C01G S008 -0.3(8) . . . . ?
C00Q C00J C017 C01C 5.7(11) . . . . ?
C00Q C00O C012 C00T 178.4(6) . . . . ?
C00S C00V C015 C01E -0.5(10) . . . . ?
C00S C016 C01I C011 -2.6(10) . . . . ?
C00U C00R C01E C015 2.5(11) . . . . ?
C00U C00S C00V C00H 179.3(6) . . . . ?
C00U C00S C00V C015 1.7(9) . . . . ?
C00U C00S C016 C01I -176.4(7) . . . . ?
C00V C00H C00L C00W 138.8(6) . . . . ?
C00V C00H C00L C01D -59.0(10) . . . . ?
C00V C00H C011 O00A -179.6(5) . . . . ?
C00V C00H C011 C01I 3.4(9) . . . . ?
C00V C00S C00U C00R -0.8(10) . . . . ?
C00V C00S C016 C01I 2.7(10) . . . . ?
C00V C015 C01E C00R -1.5(10) . . . . ?
C00W S005 C014 C01F 9.1(6) . . . . ?
C00W C00L C01D Br02 173.7(4) . . . . ?
C00W C00L C01D C00Z 0.5(7) . . . . ?
C00W C00X C01F C014 -8.7(8) . . . . ?
C00W C00Y C00Z S007 -179.5(4) . . . . ?
C00W C00Y C00Z C01D -1.7(6) . . . . ?
C00W C00Y C019 C013 -180.0(7) . . . . ?
C00X O00A C011 C00H 47.0(8) . . . . ?
C00X O00A C011 C01I -135.9(6) . . . . ?
C00X C00W C00Y C00Z 125.3(6) . . . . ?
C00X C00W C00Y C019 -57.3(10) . . . . ?
C00Y C00W C00X O00A -107.6(6) . . . . ?
C00Y C00W C00X C01A 11.7(8) . . . . ?
C00Y C00W C00X C01F 136.0(6) . . . . ?
C00Y C00Z C01D Br02 -172.9(4) . . . . ?
C00Y C00Z C01D C00L 0.8(7) . . . . ?
C00Z S007 C013 C019 -0.5(5) . . . . ?
C00Z C00Y C019 C013 -2.7(8) . . . . ?
C010 O009 C00N C00G 43.8(8) . . . . ?
C010 O009 C00N C00T -140.8(6) . . . . ?
C010 C00K C00P C018 129.7(6) . . . . ?
C010 C00K C00P C01B -59.8(11) . . . . ?
C011 O00A C00X C00W -52.2(7) . . . . ?
C011 O00A C00X C01A -176.1(5) . . . . ?
C011 O00A C00X C01F 64.7(6) . . . . ?
C011 C00H C00L C00W -42.9(7) . . . . ?
C011 C00H C00L C01D 119.2(8) . . . . ?
C011 C00H C00V C00S -3.2(9) . . . . ?
C011 C00H C00V C015 174.4(6) . . . . ?
C012 C00O C00Q C00J -179.6(6) . . . . ?
C013 S007 C00Z C00Y -1.1(5) . . . . ?
C013 S007 C00Z C01D -178.1(7) . . . . ?
C014 S005 C00W C00L 104.7(5) . . . . ?
C014 S005 C00W C00X -12.9(4) . . . . ?
C014 S005 C00W C00Y -143.9(5) . . . . ?
C016 C00S C00U C00R 178.3(6) . . . . ?
C016 C00S C00V C00H 0.1(9) . . . . ?
C016 C00S C00V C015 -177.5(6) . . . . ?
C017 C00J C00Q C00O -4.6(10) . . . . ?
C018 S008 C01G C01B 0.5(6) . . . . ?
C018 C00P C01B C01G -0.2(9) . . . . ?
C019 C00Y C00Z S007 2.3(7) . . . . ?
C019 C00Y C00Z C01D -179.8(5) . . . . ?
C01A C00X C01F C014 116.5(7) . . . . ?
C01B C00P C018 S008 0.6(8) . . . . ?
C01B C00P C018 C00M -176.9(6) . . . . ?
C01C C00F C00G C00I -11.7(10) . . . . ?
C01C C00F C00G C00N 174.3(6) . . . . ?
C01C C00F C00O C00Q 5.7(9) . . . . ?
C01C C00F C00O C012 -175.8(6) . . . . ?
C01D C00L C00W S005 113.9(5) . . . . ?
C01D C00L C00W C00X -132.4(6) . . . . ?
C01D C00L C00W C00Y -1.4(6) . . . . ?
C01E C00R C00U C00S -1.3(11) . . . . ?
C01G S008 C018 C00M 175.9(7) . . . . ?
C01G S008 C018 C00P -0.6(6) . . . . ?
C01H S006 C00K C00I 103.2(4) . . . . ?
C01H S006 C00K C00P -146.6(5) . . . . ?
C01H S006 C00K C010 -15.0(4) . . . . ?
C01K C010 C01J C01H 117.2(7) . . . . ?
